data_7049852
loop_
_publ_author_name
'Galley, Shane S.'
'Pattenaude, Scott A.'
'Higgins, Robert F.'
'Tatebe, Caleb J.'
'Stanley, Dalton A.'
'Fanwick, Phillip E.'
'Zeller, Matthias'
'Schelter, Eric J.'
'Bart, Suzanne C.'

_publ_section_title
;
 A reduction series of neodymium supported by pyridine(diimine) ligands.
;
_journal_issue 23
_journal_name_full 'Dalton transactions (Cambridge, England : 2003)'
_journal_page_first 8021
_journal_page_last 8025
_journal_paper_doi 10.1039/c9dt00679f
_journal_volume 48
_journal_year 2019
_chemical_formula_moiety 'C62 H78 N6 Nd2 O2, C4 H10 O'
_chemical_formula_sum 'C66 H88 N6 Nd2 O3'
_chemical_formula_weight 1301.90
_chemical_name_systematic '[PDINd(THF)]2'
_chemical_properties_physical Air-sensitive,Moisture-sensitive
_space_group_crystal_system monoclinic
_space_group_IT_number 14
_space_group_name_Hall '-P 2ybc'
_space_group_name_H-M_alt 'P 1 21/c 1'
_symmetry_space_group_name_Hall '-P 2ybc'
_symmetry_space_group_name_H-M 'P 1 21/c 1'
_atom_sites_solution_hydrogens geom
_atom_sites_solution_primary direct
_atom_sites_solution_secondary difmap
_audit_creation_method SHELXL-2014/7
_audit_update_record
;
2019-02-13 deposited with the CCDC.    2019-04-09 downloaded from the CCDC.
;
_cell_angle_alpha 90
_cell_angle_beta 93.319(3)
_cell_angle_gamma 90
_cell_formula_units_Z 2
_cell_length_a 11.2456(5)
_cell_length_b 15.8225(9)
_cell_length_c 16.9949(7)
_cell_measurement_reflns_used 31954
_cell_measurement_temperature 100(2)
_cell_measurement_theta_max 72.352
_cell_measurement_theta_min 4.830
_cell_volume 3018.9(3)
_computing_cell_refinement 'HKL3000 (Otwinowski & Minor, 1997)'
_computing_data_collection 'CrystalClear-SM Expert 2.1 b32 (Rigaku, 2014)'
_computing_data_reduction 'HKL3000 (Otwinowski & Minor, 1997)'
_computing_structure_refinement
;  
SHELXL-2014/7 (Sheldrick, 2014), 
SHELXLE Rev761 (H\"ubschle et al., 2011)
;
_computing_structure_solution 'SHELXS-97 (Sheldrick, 2008)'
_diffrn_ambient_temperature 100(2)
_diffrn_measured_fraction_theta_full 0.968
_diffrn_measured_fraction_theta_max 0.936
_diffrn_measurement_device_type 'Rigaku Rapid II curved image plate diffractometer'
_diffrn_measurement_method 'omega scans'
_diffrn_radiation_monochromator 'laterally graded multilayer (Goebel) mirror'
_diffrn_radiation_type CuK\a
_diffrn_radiation_wavelength 1.54178
_diffrn_reflns_av_R_equivalents 0.1009
_diffrn_reflns_av_unetI/netI 0.0791
_diffrn_reflns_Laue_measured_fraction_full 0.968
_diffrn_reflns_Laue_measured_fraction_max 0.936
_diffrn_reflns_limit_h_max 13
_diffrn_reflns_limit_h_min -13
_diffrn_reflns_limit_k_max 18
_diffrn_reflns_limit_k_min -19
_diffrn_reflns_limit_l_max 20
_diffrn_reflns_limit_l_min -20
_diffrn_reflns_number 31954
_diffrn_reflns_point_group_measured_fraction_full 0.968
_diffrn_reflns_point_group_measured_fraction_max 0.936
_diffrn_reflns_theta_full 67.679
_diffrn_reflns_theta_max 72.352
_diffrn_reflns_theta_min 4.830
_diffrn_source 'microfocus X-ray tube'
_exptl_absorpt_coefficient_mu 13.352
_exptl_absorpt_correction_T_max 0.501
_exptl_absorpt_correction_T_min 0.369
_exptl_absorpt_correction_type multi-scan
_exptl_absorpt_process_details 'SCALEPACK (Otwinowski & Minor, 1997)'
_exptl_crystal_colour black
_exptl_crystal_density_diffrn 1.432
_exptl_crystal_description wedge
_exptl_crystal_F_000 1340
_exptl_crystal_size_max 0.090
_exptl_crystal_size_mid 0.080
_exptl_crystal_size_min 0.060
_refine_diff_density_max 1.206
_refine_diff_density_min -1.411
_refine_diff_density_rms 0.145
_refine_ls_extinction_coef 0.00113(10)
_refine_ls_extinction_expression Fc^*^=kFc[1+0.001xFc^2^\l^3^/sin(2\q)]^-1/4^
_refine_ls_extinction_method 'SHELXL-2014/7 (Sheldrick 2014'
_refine_ls_goodness_of_fit_ref 1.096
_refine_ls_hydrogen_treatment constr
_refine_ls_matrix_type full
_refine_ls_number_parameters 381
_refine_ls_number_reflns 5576
_refine_ls_number_restraints 27
_refine_ls_restrained_S_all 1.094
_refine_ls_R_factor_all 0.0840
_refine_ls_R_factor_gt 0.0572
_refine_ls_shift/su_max 0.001
_refine_ls_shift/su_mean 0.000
_refine_ls_structure_factor_coef Fsqd
_refine_ls_weighting_details 'w=1/[\s^2^(Fo^2^)+(0.0451P)^2^+13.2199P] where P=(Fo^2^+2Fc^2^)/3'
_refine_ls_weighting_scheme calc
_refine_ls_wR_factor_gt 0.1239
_refine_ls_wR_factor_ref 0.1422
_reflns_Friedel_coverage 0.000
_reflns_number_gt 4106
_reflns_number_total 5576
_reflns_threshold_expression 'I > 2\s(I)'
_cod_data_source_file c9dt00679f2.cif
_cod_data_source_block SAP387
_cod_depositor_comments 'Adding full bibliography for 7049851--7049854.cif.'
_cod_database_code 7049852
_shelx_shelxl_version_number 2014/7
_shelx_space_group_comment
;
The symmetry employed for this shelxl refinement is uniquely defined
by the following loop, which should always be used as a source of
symmetry information in preference to the above space-group names.
They are only intended as comments.
;
_shelx_estimated_absorpt_t_min 0.380
_shelx_estimated_absorpt_t_max 0.501

loop_
_space_group_symop_operation_xyz
'x, y, z'
'-x, y+1/2, -z+1/2'
'-x, -y, -z'
'x, -y-1/2, z-1/2'

loop_
_atom_site_label
_atom_site_type_symbol
_atom_site_fract_x
_atom_site_fract_y
_atom_site_fract_z
_atom_site_U_iso_or_equiv
_atom_site_adp_type
_atom_site_occupancy
_atom_site_site_symmetry_order
_atom_site_calc_flag
_atom_site_refinement_flags_posn
_atom_site_refinement_flags_adp
_atom_site_refinement_flags_occupancy
_atom_site_disorder_assembly
_atom_site_disorder_group
C1 C 0.8658(7) -0.0013(5) -0.2470(4) 0.041(2) Uani 1 1 d . . . . .
H1A H 0.8645 0.0465 -0.2837 0.062 Uiso 1 1 calc R U . . .
H1B H 0.7850 -0.0237 -0.2438 0.062 Uiso 1 1 calc R U . . .
H1C H 0.9180 -0.0457 -0.2658 0.062 Uiso 1 1 calc R U . . .
C2 C 0.9115(6) 0.0274(4) -0.1676(4) 0.0292(16) Uani 1 1 d . . . . .
C3 C 1.0262(6) 0.0063(4) -0.1384(4) 0.0274(16) Uani 1 1 d . . . . .
C4 C 1.1116(6) -0.0480(4) -0.1732(4) 0.0325(17) Uani 1 1 d . . . . .
H4 H 1.0870 -0.0838 -0.2160 0.039 Uiso 1 1 calc R U . . .
C5 C 1.2296(7) -0.0483(5) -0.1446(4) 0.0373(18) Uani 1 1 d . . . . .
H5 H 1.2832 -0.0882 -0.1646 0.045 Uiso 1 1 calc R U . . .
C6 C 1.2710(6) 0.0092(5) -0.0870(5) 0.0377(19) Uani 1 1 d . . . . .
H6 H 1.3526 0.0102 -0.0691 0.045 Uiso 1 1 calc R U . . .
C7 C 1.1875(6) 0.0667(5) -0.0555(4) 0.0331(17) Uani 1 1 d . . . . .
C8 C 1.2095(6) 0.1390(5) -0.0135(5) 0.0351(18) Uani 1 1 d . . . . .
C9 C 1.3324(6) 0.1762(5) 0.0006(5) 0.0391(19) Uani 1 1 d . . . . .
H9A H 1.3919 0.1355 -0.0158 0.059 Uiso 1 1 calc R U . . .
H9B H 1.3468 0.1889 0.0567 0.059 Uiso 1 1 calc R U . . .
H9C H 1.3383 0.2283 -0.0302 0.059 Uiso 1 1 calc R U . . .
C10 C 0.7396(7) 0.1143(5) -0.1554(4) 0.0332(17) Uani 1 1 d . . . . .
C11 C 0.6313(7) 0.0700(5) -0.1592(4) 0.0362(18) Uani 1 1 d . . . . .
C12 C 0.5274(7) 0.1106(5) -0.1892(5) 0.0415(19) Uani 1 1 d . . . . .
H12 H 0.4544 0.0802 -0.1918 0.050 Uiso 1 1 calc R U . . .
C13 C 0.5279(8) 0.1934(6) -0.2151(5) 0.044(2) Uani 1 1 d . . . . .
C14 C 0.6351(8) 0.2364(5) -0.2105(5) 0.045(2) Uani 1 1 d . . . . .
H14 H 0.6369 0.2936 -0.2274 0.054 Uiso 1 1 calc R U . . .
C15 C 0.7403(7) 0.1983(5) -0.1818(4) 0.0369(18) Uani 1 1 d . . . . .
C16 C 0.6248(8) -0.0206(5) -0.1304(5) 0.049(2) Uani 1 1 d . . . . .
H16A H 0.6316 -0.0593 -0.1749 0.074 Uiso 1 1 calc R U . . .
H16B H 0.5484 -0.0298 -0.1067 0.074 Uiso 1 1 calc R U . . .
H16C H 0.6901 -0.0311 -0.0909 0.074 Uiso 1 1 calc R U . . .
C17 C 0.4140(8) 0.2341(6) -0.2474(5) 0.064(3) Uani 1 1 d . . . . .
H17A H 0.4286 0.2939 -0.2584 0.095 Uiso 1 1 calc R U . . .
H17B H 0.3532 0.2294 -0.2086 0.095 Uiso 1 1 calc R U . . .
H17C H 0.3862 0.2055 -0.2963 0.095 Uiso 1 1 calc R U . . .
C18 C 0.8558(7) 0.2464(5) -0.1786(5) 0.045(2) Uani 1 1 d . . . . .
H18A H 0.9170 0.2124 -0.2025 0.068 Uiso 1 1 calc R U . . .
H18B H 0.8808 0.2586 -0.1236 0.068 Uiso 1 1 calc R U . . .
H18C H 0.8449 0.2996 -0.2077 0.068 Uiso 1 1 calc R U . . .
C19 C 1.1274(6) 0.2663(5) 0.0390(4) 0.0295(16) Uani 1 1 d . . . . .
C20 C 1.1244(6) 0.2898(5) 0.1192(4) 0.0346(18) Uani 1 1 d . . . . .
C21 C 1.1315(7) 0.3751(5) 0.1396(4) 0.040(2) Uani 1 1 d . . . . .
H21 H 1.1300 0.3905 0.1935 0.048 Uiso 1 1 calc R U . . .
C22 C 1.1406(7) 0.4381(5) 0.0834(5) 0.0391(19) Uani 1 1 d . . . . .
C23 C 1.1442(7) 0.4142(5) 0.0055(5) 0.041(2) Uani 1 1 d . . . . .
H23 H 1.1519 0.4567 -0.0335 0.050 Uiso 1 1 calc R U . . .
C24 C 1.1369(7) 0.3293(5) -0.0182(4) 0.0340(17) Uani 1 1 d . . . . .
C25 C 1.1182(7) 0.2229(5) 0.1819(4) 0.041(2) Uani 1 1 d . . . . .
H25A H 1.0401 0.1953 0.1772 0.061 Uiso 1 1 calc R U . . .
H25B H 1.1297 0.2491 0.2341 0.061 Uiso 1 1 calc R U . . .
H25C H 1.1807 0.1808 0.1753 0.061 Uiso 1 1 calc R U . . .
C26 C 1.1487(9) 0.5313(5) 0.1066(5) 0.057(2) Uani 1 1 d . . . . .
H26A H 1.1807 0.5639 0.0636 0.085 Uiso 1 1 calc R U . . .
H26B H 1.2015 0.5375 0.1542 0.085 Uiso 1 1 calc R U . . .
H26C H 1.0692 0.5524 0.1170 0.085 Uiso 1 1 calc R U . . .
C27 C 1.1426(7) 0.3096(5) -0.1050(4) 0.0393(19) Uani 1 1 d . . . . .
H27A H 1.1207 0.2504 -0.1145 0.059 Uiso 1 1 calc R U . . .
H27B H 1.2237 0.3194 -0.1212 0.059 Uiso 1 1 calc R U . . .
H27C H 1.0869 0.3463 -0.1355 0.059 Uiso 1 1 calc R U . . .
C28 C 0.6595(7) 0.2266(7) 0.0115(5) 0.059(3) Uani 1 1 d . . . . .
H28A H 0.6312 0.1674 0.0131 0.071 Uiso 1 1 calc R U . . .
H28B H 0.6377 0.2502 -0.0413 0.071 Uiso 1 1 calc R U . . .
C29 C 0.6063(8) 0.2768(7) 0.0727(6) 0.075(3) Uani 1 1 d . . . . .
H29A H 0.5934 0.2422 0.1200 0.090 Uiso 1 1 calc R U . . .
H29B H 0.5295 0.3017 0.0531 0.090 Uiso 1 1 calc R U . . .
C30 C 0.7013(8) 0.3467(6) 0.0911(6) 0.061(3) Uani 1 1 d . . . . .
H30A H 0.6929 0.3937 0.0528 0.074 Uiso 1 1 calc R U . . .
H30B H 0.6955 0.3694 0.1451 0.074 Uiso 1 1 calc R U . . .
C31 C 0.8167(8) 0.2995(6) 0.0834(6) 0.064(3) Uani 1 1 d . . . . .
H31A H 0.8779 0.3370 0.0626 0.076 Uiso 1 1 calc R U . . .
H31B H 0.8469 0.2769 0.1350 0.076 Uiso 1 1 calc R U . . .
N1 N 0.8473(5) 0.0792(4) -0.1212(3) 0.0290(14) Uani 1 1 d . . . . .
N2 N 1.0648(5) 0.0409(3) -0.0637(3) 0.0263(13) Uani 1 1 d . . . . .
N3 N 1.1131(5) 0.1808(4) 0.0171(3) 0.0289(13) Uani 1 1 d . . . . .
Nd1 Nd 0.92483(3) 0.10508(2) 0.01417(2) 0.02911(17) Uani 1 1 d . . . . .
O1 O 0.7870(4) 0.2302(3) 0.0278(3) 0.0396(13) Uani 1 1 d . . . . .
O2 O 0.507(6) 0.494(5) -0.0031(17) 0.077(4) Uani 0.5 1 d D U P A -1
C32 C 0.4647(19) 0.4931(14) 0.0720(11) 0.075(5) Uani 0.5 1 d D U P A -1
H32A H 0.4769 0.4363 0.0956 0.090 Uiso 0.5 1 calc R U P A -1
H32B H 0.3782 0.5053 0.0687 0.090 Uiso 0.5 1 calc R U P A -1
C33 C 0.530(3) 0.559(2) 0.1239(13) 0.076(8) Uani 0.5 1 d D U P A -1
H33A H 0.6158 0.5506 0.1224 0.115 Uiso 0.5 1 calc R U P A -1
H33B H 0.5061 0.5531 0.1783 0.115 Uiso 0.5 1 calc R U P A -1
H33C H 0.5087 0.6157 0.1044 0.115 Uiso 0.5 1 calc R U P A -1
C32B C 0.455(2) 0.4428(14) -0.0615(13) 0.082(5) Uani 0.5 1 d D U P A -1
H32C H 0.3670 0.4495 -0.0628 0.098 Uiso 0.5 1 calc R U P A -1
H32D H 0.4737 0.3829 -0.0496 0.098 Uiso 0.5 1 calc R U P A -1
C33B C 0.500(4) 0.466(2) -0.1413(14) 0.094(9) Uani 0.5 1 d D U P A -1
H33D H 0.4531 0.4363 -0.1830 0.142 Uiso 0.5 1 calc R U P A -1
H33E H 0.5838 0.4505 -0.1428 0.142 Uiso 0.5 1 calc R U P A -1
H33F H 0.4914 0.5274 -0.1494 0.142 Uiso 0.5 1 calc R U P A -1

loop_
_atom_site_aniso_label
_atom_site_aniso_U_11
_atom_site_aniso_U_22
_atom_site_aniso_U_33
_atom_site_aniso_U_23
_atom_site_aniso_U_13
_atom_site_aniso_U_12
C1 0.052(5) 0.040(5) 0.032(4) 0.000(4) 0.000(4) 0.002(4)
C2 0.035(4) 0.026(4) 0.027(4) -0.004(3) 0.008(3) 0.001(3)
C3 0.040(4) 0.025(4) 0.018(3) -0.004(3) 0.012(3) 0.000(3)
C4 0.042(4) 0.023(4) 0.034(4) -0.005(3) 0.011(3) -0.001(3)
C5 0.042(4) 0.035(5) 0.037(4) -0.001(4) 0.014(4) 0.001(3)
C6 0.032(4) 0.039(5) 0.044(5) 0.002(4) 0.012(4) 0.005(3)
C7 0.033(4) 0.039(5) 0.029(4) 0.004(3) 0.014(3) 0.005(3)
C8 0.031(4) 0.038(5) 0.037(4) 0.021(4) 0.000(3) -0.003(3)
C9 0.038(4) 0.040(5) 0.039(5) 0.005(4) 0.004(4) -0.004(4)
C10 0.046(4) 0.025(4) 0.028(4) 0.000(3) 0.006(3) 0.007(3)
C11 0.042(4) 0.037(5) 0.030(4) 0.001(4) 0.006(3) 0.000(3)
C12 0.041(4) 0.047(5) 0.036(4) 0.001(4) 0.005(4) -0.004(4)
C13 0.055(5) 0.044(5) 0.033(4) -0.002(4) 0.001(4) 0.013(4)
C14 0.068(6) 0.032(5) 0.036(5) -0.001(4) 0.001(4) 0.008(4)
C15 0.051(5) 0.029(4) 0.030(4) -0.005(3) 0.002(4) -0.001(4)
C16 0.059(5) 0.036(5) 0.050(5) 0.016(4) -0.014(4) -0.005(4)
C17 0.057(6) 0.077(7) 0.055(6) -0.001(5) -0.008(5) 0.026(5)
C18 0.069(6) 0.029(5) 0.038(5) 0.010(4) -0.001(4) -0.008(4)
C19 0.034(4) 0.030(4) 0.024(4) 0.004(3) -0.002(3) 0.001(3)
C20 0.034(4) 0.050(5) 0.020(4) -0.002(3) 0.000(3) -0.002(3)
C21 0.055(5) 0.043(5) 0.023(4) -0.009(4) 0.005(4) -0.007(4)
C22 0.056(5) 0.028(4) 0.033(4) -0.010(4) 0.004(4) -0.007(4)
C23 0.062(5) 0.033(5) 0.030(4) 0.003(4) 0.002(4) -0.007(4)
C24 0.052(5) 0.030(4) 0.019(4) -0.002(3) -0.001(3) 0.004(4)
C25 0.058(5) 0.048(5) 0.017(4) 0.004(4) 0.001(3) -0.011(4)
C26 0.083(7) 0.038(5) 0.049(6) -0.013(4) 0.005(5) -0.012(5)
C27 0.057(5) 0.036(5) 0.025(4) -0.006(4) 0.003(4) -0.004(4)
C28 0.038(5) 0.080(7) 0.059(6) -0.030(5) 0.003(4) 0.008(5)
C29 0.047(5) 0.097(9) 0.081(8) -0.035(7) 0.000(5) 0.002(6)
C30 0.067(6) 0.049(6) 0.066(7) -0.008(5) -0.006(5) 0.003(5)
C31 0.042(5) 0.069(7) 0.080(7) -0.016(6) -0.004(5) 0.008(5)
N1 0.030(3) 0.030(3) 0.027(3) 0.004(3) 0.000(3) 0.007(2)
N2 0.037(3) 0.013(3) 0.029(3) -0.006(2) 0.007(3) 0.002(2)
N3 0.035(3) 0.020(3) 0.031(3) -0.001(3) -0.001(3) 0.001(3)
Nd1 0.0350(2) 0.0263(3) 0.0266(2) -0.00173(18) 0.00648(16) 0.00122(18)
O1 0.038(3) 0.044(3) 0.037(3) -0.010(3) 0.003(2) 0.008(2)
O2 0.089(11) 0.080(12) 0.059(6) -0.020(6) -0.012(7) 0.006(7)
C32 0.088(11) 0.078(12) 0.058(9) -0.023(9) -0.004(9) 0.011(8)
C33 0.088(16) 0.088(17) 0.051(14) -0.007(13) -0.017(13) 0.004(13)
C32B 0.097(12) 0.084(13) 0.063(9) -0.021(9) -0.010(9) 0.008(9)
C33B 0.108(19) 0.11(2) 0.068(15) 0.001(15) -0.009(14) 0.020(16)

loop_
_atom_type_symbol
_atom_type_description
_atom_type_scat_dispersion_real
_atom_type_scat_dispersion_imag
_atom_type_scat_source
C C 0.0181 0.0091 'International Tables Vol C Tables 4.2.6.8 and 6.1.1.4'
H H 0.0000 0.0000 'International Tables Vol C Tables 4.2.6.8 and 6.1.1.4'
N N 0.0311 0.0180 'International Tables Vol C Tables 4.2.6.8 and 6.1.1.4'
Nd Nd -3.1807 10.9079 'International Tables Vol C Tables 4.2.6.8 and 6.1.1.4'
O O 0.0492 0.0322 'International Tables Vol C Tables 4.2.6.8 and 6.1.1.4'

loop_
_geom_angle_atom_site_label_1
_geom_angle_atom_site_label_2
_geom_angle_atom_site_label_3
_geom_angle
_geom_angle_site_symmetry_1
_geom_angle_site_symmetry_3
C2 C1 H1A 109.5 . .
C2 C1 H1B 109.5 . .
H1A C1 H1B 109.5 . .
C2 C1 H1C 109.5 . .
H1A C1 H1C 109.5 . .
H1B C1 H1C 109.5 . .
N1 C2 C3 116.5(6) . .
N1 C2 C1 122.6(6) . .
C3 C2 C1 120.9(6) . .
C2 C3 N2 116.8(6) . .
C2 C3 C4 128.4(7) . .
N2 C3 C4 114.8(6) . .
C2 C3 Nd1 124.1(5) . 3_755
N2 C3 Nd1 62.0(3) . 3_755
C4 C3 Nd1 80.0(4) . 3_755
C5 C4 C3 120.3(7) . .
C5 C4 Nd1 81.7(4) . 3_755
C3 C4 Nd1 70.7(4) . 3_755
C5 C4 H4 119.9 . .
C3 C4 H4 119.9 . .
Nd1 C4 H4 118.5 3_755 .
C4 C5 C6 121.2(7) . .
C4 C5 Nd1 71.4(4) . 3_755
C6 C5 Nd1 82.1(4) . 3_755
C4 C5 H5 119.4 . .
C6 C5 H5 119.4 . .
Nd1 C5 H5 117.8 3_755 .
C5 C6 C7 118.4(7) . .
C5 C6 H6 120.8 . .
C7 C6 H6 120.8 . .
C8 C7 C6 128.6(7) . .
C8 C7 N2 115.7(6) . .
C6 C7 N2 115.5(7) . .
C7 C8 N3 118.1(6) . .
C7 C8 C9 123.2(7) . .
N3 C8 C9 118.7(7) . .
C8 C9 H9A 109.5 . .
C8 C9 H9B 109.5 . .
H9A C9 H9B 109.5 . .
C8 C9 H9C 109.5 . .
H9A C9 H9C 109.5 . .
H9B C9 H9C 109.5 . .
C15 C10 C11 118.6(7) . .
C15 C10 N1 118.7(7) . .
C11 C10 N1 122.6(7) . .
C12 C11 C10 119.4(7) . .
C12 C11 C16 119.6(7) . .
C10 C11 C16 121.0(7) . .
C13 C12 C11 122.1(8) . .
C13 C12 H12 119.0 . .
C11 C12 H12 119.0 . .
C12 C13 C14 117.9(8) . .
C12 C13 C17 120.1(8) . .
C14 C13 C17 121.9(8) . .
C13 C14 C15 121.8(8) . .
C13 C14 H14 119.1 . .
C15 C14 H14 119.1 . .
C14 C15 C10 120.2(7) . .
C14 C15 C18 120.6(7) . .
C10 C15 C18 119.2(7) . .
C11 C16 H16A 109.5 . .
C11 C16 H16B 109.5 . .
H16A C16 H16B 109.5 . .
C11 C16 H16C 109.5 . .
H16A C16 H16C 109.5 . .
H16B C16 H16C 109.5 . .
C13 C17 H17A 109.5 . .
C13 C17 H17B 109.5 . .
H17A C17 H17B 109.5 . .
C13 C17 H17C 109.5 . .
H17A C17 H17C 109.5 . .
H17B C17 H17C 109.5 . .
C15 C18 H18A 109.5 . .
C15 C18 H18B 109.5 . .
H18A C18 H18B 109.5 . .
C15 C18 H18C 109.5 . .
H18A C18 H18C 109.5 . .
H18B C18 H18C 109.5 . .
C24 C19 N3 120.8(6) . .
C24 C19 C20 119.3(7) . .
N3 C19 C20 119.9(6) . .
C21 C20 C19 119.3(7) . .
C21 C20 C25 120.5(7) . .
C19 C20 C25 120.1(7) . .
C22 C21 C20 121.9(7) . .
C22 C21 H21 119.0 . .
C20 C21 H21 119.0 . .
C23 C22 C21 118.2(7) . .
C23 C22 C26 120.5(7) . .
C21 C22 C26 121.4(7) . .
C22 C23 C24 122.1(7) . .
C22 C23 H23 119.0 . .
C24 C23 H23 119.0 . .
C19 C24 C23 119.2(7) . .
C19 C24 C27 122.7(7) . .
C23 C24 C27 118.1(7) . .
C20 C25 H25A 109.5 . .
C20 C25 H25B 109.5 . .
H25A C25 H25B 109.5 . .
C20 C25 H25C 109.5 . .
H25A C25 H25C 109.5 . .
H25B C25 H25C 109.5 . .
C22 C26 H26A 109.5 . .
C22 C26 H26B 109.5 . .
H26A C26 H26B 109.5 . .
C22 C26 H26C 109.5 . .
H26A C26 H26C 109.5 . .
H26B C26 H26C 109.5 . .
C24 C27 H27A 109.5 . .
C24 C27 H27B 109.5 . .
H27A C27 H27B 109.5 . .
C24 C27 H27C 109.5 . .
H27A C27 H27C 109.5 . .
H27B C27 H27C 109.5 . .
O1 C28 C29 106.5(7) . .
O1 C28 H28A 110.4 . .
C29 C28 H28A 110.4 . .
O1 C28 H28B 110.4 . .
C29 C28 H28B 110.4 . .
H28A C28 H28B 108.6 . .
C28 C29 C30 103.0(8) . .
C28 C29 H29A 111.2 . .
C30 C29 H29A 111.2 . .
C28 C29 H29B 111.2 . .
C30 C29 H29B 111.2 . .
H29A C29 H29B 109.1 . .
C31 C30 C29 102.3(8) . .
C31 C30 H30A 111.3 . .
C29 C30 H30A 111.3 . .
C31 C30 H30B 111.3 . .
C29 C30 H30B 111.3 . .
H30A C30 H30B 109.2 . .
O1 C31 C30 105.1(7) . .
O1 C31 H31A 110.7 . .
C30 C31 H31A 110.7 . .
O1 C31 H31B 110.7 . .
C30 C31 H31B 110.7 . .
H31A C31 H31B 108.8 . .
C2 N1 C10 117.5(6) . .
C2 N1 Nd1 118.0(4) . .
C10 N1 Nd1 124.5(4) . .
C3 N2 C7 115.8(5) . .
C3 N2 Nd1 119.3(4) . .
C7 N2 Nd1 119.6(4) . .
C3 N2 Nd1 87.1(4) . 3_755
C7 N2 Nd1 101.9(4) . 3_755
Nd1 N2 Nd1 103.5(2) . 3_755
C8 N3 C19 118.3(6) . .
C8 N3 Nd1 117.0(5) . .
C19 N3 Nd1 124.3(4) . .
N2 Nd1 N3 67.21(19) . .
N2 Nd1 N1 67.12(19) . .
N3 Nd1 N1 111.35(19) . .
N2 Nd1 N2 76.5(2) . 3_755
N3 Nd1 N2 115.58(19) . 3_755
N1 Nd1 N2 99.91(19) . 3_755
N2 Nd1 O1 145.51(18) . .
N3 Nd1 O1 98.64(18) . .
N1 Nd1 O1 91.72(17) . .
N2 Nd1 O1 136.04(17) 3_755 .
N2 Nd1 C3 92.53(19) . 3_755
N3 Nd1 C3 99.4(2) . 3_755
N1 Nd1 C3 130.68(19) . 3_755
N2 Nd1 C3 30.82(18) 3_755 3_755
O1 Nd1 C3 121.41(17) . 3_755
N2 Nd1 C4 121.8(2) . 3_755
N3 Nd1 C4 107.7(2) . 3_755
N1 Nd1 C4 139.6(2) . 3_755
N2 Nd1 C4 52.79(18) 3_755 3_755
O1 Nd1 C4 92.15(18) . 3_755
C3 Nd1 C4 29.30(18) 3_755 3_755
N2 Nd1 C5 135.7(2) . 3_755
N3 Nd1 C5 131.8(2) . 3_755
N1 Nd1 C5 116.7(2) . 3_755
N2 Nd1 C5 59.24(19) 3_755 3_755
O1 Nd1 C5 77.60(19) . 3_755
C3 Nd1 C5 49.7(2) 3_755 3_755
C4 Nd1 C5 26.9(2) 3_755 3_755
N2 Nd1 Nd1 39.31(13) . 3_755
N3 Nd1 Nd1 92.33(13) . 3_755
N1 Nd1 Nd1 82.56(13) . 3_755
N2 Nd1 Nd1 37.18(12) 3_755 3_755
O1 Nd1 Nd1 168.89(12) . 3_755
C3 Nd1 Nd1 57.85(13) 3_755 3_755
C4 Nd1 Nd1 86.18(14) 3_755 3_755
C5 Nd1 Nd1 96.42(15) 3_755 3_755
C28 O1 C31 109.8(6) . .
C28 O1 Nd1 123.9(5) . .
C31 O1 Nd1 121.5(4) . .
C32 O2 C32B 119(6) . .
O2 C32 C33 110(4) . .
O2 C32 H32A 109.6 . .
C33 C32 H32A 109.6 . .
O2 C32 H32B 109.6 . .
C33 C32 H32B 109.6 . .
H32A C32 H32B 108.2 . .
C32 C33 H33A 109.5 . .
C32 C33 H33B 109.5 . .
H33A C33 H33B 109.5 . .
C32 C33 H33C 109.5 . .
H33A C33 H33C 109.5 . .
H33B C33 H33C 109.5 . .
O2 C32B C33B 110(4) . .
O2 C32B H32C 109.7 . .
C33B C32B H32C 109.7 . .
O2 C32B H32D 109.7 . .
C33B C32B H32D 109.7 . .
H32C C32B H32D 108.2 . .
C32B C33B H33D 109.5 . .
C32B C33B H33E 109.5 . .
H33D C33B H33E 109.5 . .
C32B C33B H33F 109.5 . .
H33D C33B H33F 109.5 . .
H33E C33B H33F 109.5 . .

loop_
_geom_bond_atom_site_label_1
_geom_bond_atom_site_label_2
_geom_bond_distance
_geom_bond_site_symmetry_2
C1 C2 1.487(10) .
C1 H1A 0.9800 .
C1 H1B 0.9800 .
C1 H1C 0.9800 .
C2 N1 1.371(8) .
C2 C3 1.396(10) .
C3 N2 1.426(8) .
C3 C4 1.442(9) .
C3 Nd1 2.780(7) 3_755
C4 C5 1.386(10) .
C4 Nd1 2.902(7) 3_755
C4 H4 0.9500 .
C5 C6 1.396(10) .
C5 Nd1 3.030(7) 3_755
C5 H5 0.9500 .
C6 C7 1.433(9) .
C6 H6 0.9500 .
C7 C8 1.365(11) .
C7 N2 1.437(9) .
C8 N3 1.395(9) .
C8 C9 1.508(10) .
C9 H9A 0.9800 .
C9 H9B 0.9800 .
C9 H9C 0.9800 .
C10 C15 1.403(10) .
C10 C11 1.404(10) .
C10 N1 1.425(9) .
C11 C12 1.403(11) .
C11 C16 1.518(10) .
C12 C13 1.382(11) .
C12 H12 0.9500 .
C13 C14 1.383(11) .
C13 C17 1.509(11) .
C14 C15 1.391(11) .
C14 H14 0.9500 .
C15 C18 1.503(10) .
C16 H16A 0.9800 .
C16 H16B 0.9800 .
C16 H16C 0.9800 .
C17 H17A 0.9800 .
C17 H17B 0.9800 .
C17 H17C 0.9800 .
C18 H18A 0.9800 .
C18 H18B 0.9800 .
C18 H18C 0.9800 .
C19 C24 1.400(10) .
C19 N3 1.411(9) .
C19 C20 1.414(9) .
C20 C21 1.394(10) .
C20 C25 1.507(10) .
C21 C22 1.388(11) .
C21 H21 0.9500 .
C22 C23 1.380(10) .
C22 C26 1.529(11) .
C23 C24 1.404(10) .
C23 H23 0.9500 .
C24 C27 1.513(9) .
C25 H25A 0.9800 .
C25 H25B 0.9800 .
C25 H25C 0.9800 .
C26 H26A 0.9800 .
C26 H26B 0.9800 .
C26 H26C 0.9800 .
C27 H27A 0.9800 .
C27 H27B 0.9800 .
C27 H27C 0.9800 .
C28 O1 1.446(9) .
C28 C29 1.463(11) .
C28 H28A 0.9900 .
C28 H28B 0.9900 .
C29 C30 1.556(13) .
C29 H29A 0.9900 .
C29 H29B 0.9900 .
C30 C31 1.510(12) .
C30 H30A 0.9900 .
C30 H30B 0.9900 .
C31 O1 1.472(10) .
C31 H31A 0.9900 .
C31 H31B 0.9900 .
N1 Nd1 2.447(6) .
N2 Nd1 2.346(5) .
N2 Nd1 2.459(5) 3_755
N3 Nd1 2.431(6) .
Nd1 N2 2.459(5) 3_755
Nd1 O1 2.533(5) .
Nd1 C3 2.780(7) 3_755
Nd1 C4 2.901(7) 3_755
Nd1 C5 3.030(7) 3_755
Nd1 Nd1 3.7739(8) 3_755
O2 C32 1.39(5) .
O2 C32B 1.39(5) .
C32 C33 1.52(2) .
C32 H32A 0.9900 .
C32 H32B 0.9900 .
C33 H33A 0.9800 .
C33 H33B 0.9800 .
C33 H33C 0.9800 .
C32B C33B 1.52(2) .
C32B H32C 0.9900 .
C32B H32D 0.9900 .
C33B H33D 0.9800 .
C33B H33E 0.9800 .
C33B H33F 0.9800 .

loop_
_geom_torsion_atom_site_label_1
_geom_torsion_atom_site_label_2
_geom_torsion_atom_site_label_3
_geom_torsion_atom_site_label_4
_geom_torsion
_geom_torsion_site_symmetry_1
_geom_torsion_site_symmetry_4
N1 C2 C3 N2 -0.2(9) . .
C1 C2 C3 N2 176.3(6) . .
N1 C2 C3 C4 178.4(6) . .
C1 C2 C3 C4 -5.1(11) . .
N1 C2 C3 Nd1 72.8(8) . 3_755
C1 C2 C3 Nd1 -110.6(7) . 3_755
C2 C3 C4 C5 166.5(7) . .
N2 C3 C4 C5 -14.9(10) . .
Nd1 C3 C4 C5 -67.6(6) 3_755 .
C2 C3 C4 Nd1 -125.9(8) . 3_755
N2 C3 C4 Nd1 52.7(5) . 3_755
C3 C4 C5 C6 -6.1(11) . .
Nd1 C4 C5 C6 -68.0(7) 3_755 .
C3 C4 C5 Nd1 61.9(6) . 3_755
C4 C5 C6 C7 2.4(11) . .
Nd1 C5 C6 C7 -60.1(6) 3_755 .
C5 C6 C7 C8 -163.7(8) . .
C5 C6 C7 N2 22.0(10) . .
C6 C7 C8 N3 -174.3(7) . .
N2 C7 C8 N3 0.0(10) . .
C6 C7 C8 C9 6.3(12) . .
N2 C7 C8 C9 -179.4(6) . .
C15 C10 C11 C12 0.1(11) . .
N1 C10 C11 C12 175.9(7) . .
C15 C10 C11 C16 -179.0(7) . .
N1 C10 C11 C16 -3.2(11) . .
C10 C11 C12 C13 -0.2(12) . .
C16 C11 C12 C13 178.9(7) . .
C11 C12 C13 C14 -0.3(12) . .
C11 C12 C13 C17 179.6(7) . .
C12 C13 C14 C15 0.8(12) . .
C17 C13 C14 C15 -179.0(7) . .
C13 C14 C15 C10 -0.9(12) . .
C13 C14 C15 C18 179.1(7) . .
C11 C10 C15 C14 0.5(11) . .
N1 C10 C15 C14 -175.6(7) . .
C11 C10 C15 C18 -179.5(7) . .
N1 C10 C15 C18 4.4(10) . .
C24 C19 C20 C21 -0.3(11) . .
N3 C19 C20 C21 -176.2(7) . .
C24 C19 C20 C25 -178.1(7) . .
N3 C19 C20 C25 6.1(10) . .
C19 C20 C21 C22 0.5(12) . .
C25 C20 C21 C22 178.2(7) . .
C20 C21 C22 C23 -0.8(12) . .
C20 C21 C22 C26 -179.8(8) . .
C21 C22 C23 C24 1.1(13) . .
C26 C22 C23 C24 -180.0(8) . .
N3 C19 C24 C23 176.4(7) . .
C20 C19 C24 C23 0.5(11) . .
N3 C19 C24 C27 -5.1(11) . .
C20 C19 C24 C27 179.1(7) . .
C22 C23 C24 C19 -1.0(12) . .
C22 C23 C24 C27 -179.6(8) . .
O1 C28 C29 C30 32.1(11) . .
C28 C29 C30 C31 -36.3(11) . .
C29 C30 C31 O1 26.9(10) . .
C3 C2 N1 C10 168.6(6) . .
C1 C2 N1 C10 -7.8(10) . .
C3 C2 N1 Nd1 -11.4(8) . .
C1 C2 N1 Nd1 172.2(5) . .
C15 C10 N1 C2 -101.0(8) . .
C11 C10 N1 C2 83.1(8) . .
C15 C10 N1 Nd1 79.0(7) . .
C11 C10 N1 Nd1 -96.9(7) . .
C2 C3 N2 C7 -141.9(6) . .
C4 C3 N2 C7 39.3(8) . .
Nd1 C3 N2 C7 101.9(5) 3_755 .
C2 C3 N2 Nd1 12.3(8) . .
C4 C3 N2 Nd1 -166.4(4) . .
Nd1 C3 N2 Nd1 -103.9(3) 3_755 .
C2 C3 N2 Nd1 116.2(6) . 3_755
C4 C3 N2 Nd1 -62.5(5) . 3_755
C8 C7 N2 C3 141.6(6) . .
C6 C7 N2 C3 -43.4(9) . .
C8 C7 N2 Nd1 -12.6(8) . .
C6 C7 N2 Nd1 162.5(5) . .
C8 C7 N2 Nd1 -125.8(6) . 3_755
C6 C7 N2 Nd1 49.3(7) . 3_755
C7 C8 N3 C19 -161.1(7) . .
C9 C8 N3 C19 18.3(9) . .
C7 C8 N3 Nd1 11.9(8) . .
C9 C8 N3 Nd1 -168.7(5) . .
C24 C19 N3 C8 70.2(9) . .
C20 C19 N3 C8 -114.0(7) . .
C24 C19 N3 Nd1 -102.2(7) . .
C20 C19 N3 Nd1 73.7(8) . .
C29 C28 O1 C31 -15.7(11) . .
C29 C28 O1 Nd1 139.8(7) . .
C30 C31 O1 C28 -8.1(10) . .
C30 C31 O1 Nd1 -164.3(5) . .
C32B O2 C32 C33 -176(4) . .
C32 O2 C32B C33B 170(4) . .
